data_7046785
loop_
_publ_author_name
'Kosaka, Wataru'
'Liu, Zhaoyuan'
'Miyasaka, Hitoshi'

_publ_section_title
;
 Layered ferrimagnets constructed from charge-transferred paddlewheel
 [Ru<sub>2</sub>] units and TCNQ derivatives: the importance of interlayer
 translational distance in determining magnetic ground state.
;
_journal_issue 34
_journal_name_full 'Dalton transactions (Cambridge, England : 2003)'
_journal_page_first 11760
_journal_page_last 11768
_journal_paper_doi 10.1039/c8dt01566j
_journal_volume 47
_journal_year 2018
_chemical_formula_moiety 'C72 H36 Cl4 F16 N4 O16 Ru4'
_chemical_formula_sum 'C72 H36 Cl4 F16 N4 O16 Ru4'
_chemical_formula_weight 2063.16
_space_group_crystal_system triclinic
_space_group_IT_number 2
_space_group_name_Hall '-P 1'
_space_group_name_H-M_alt 'P -1'
_symmetry_space_group_name_Hall '-P 1'
_symmetry_space_group_name_H-M 'P -1'
_atom_sites_solution_hydrogens geom
_atom_sites_solution_primary direct
_atom_sites_solution_secondary difmap
_audit_update_record
;
2018-06-06 deposited with the CCDC.
2018-06-19 downloaded from the CCDC.
;
_cell_angle_alpha 91.729(18)
_cell_angle_beta 110.860(16)
_cell_angle_gamma 103.26(2)
_cell_formula_units_Z 1
_cell_length_a 10.537(3)
_cell_length_b 14.504(5)
_cell_length_c 15.711(5)
_cell_measurement_reflns_used 6560
_cell_measurement_temperature 116
_cell_measurement_theta_max 31.40
_cell_measurement_theta_min 1.40
_cell_volume 2167.3(12)
_computing_cell_refinement CrystalClear
_computing_data_collection 'CrystalClear (Rigaku Inc., 2008)'
_computing_data_reduction CrystalClear
_computing_molecular_graphics 'CrystalStructure 4.2.5'
_computing_publication_material 'CrystalStructure 4.2.5 (Rigaku, 2017)'
_computing_structure_refinement 'SHELXL Version 2014/7 (Sheldrick, 2008)'
_computing_structure_solution 'SHELXS97 (Sheldrick, 2008)'
_diffrn_ambient_temperature 116
_diffrn_detector_area_resol_mean 7.111
_diffrn_measured_fraction_theta_full 0.978
_diffrn_measured_fraction_theta_max 0.978
_diffrn_measurement_device_type 'Rigaku Saturn724'
_diffrn_measurement_method \w
_diffrn_radiation_type 'Mo K\a'
_diffrn_radiation_wavelength 0.71075
_diffrn_reflns_av_R_equivalents 0.0374
_diffrn_reflns_Laue_measured_fraction_full 0.978
_diffrn_reflns_Laue_measured_fraction_max 0.978
_diffrn_reflns_limit_h_max 11
_diffrn_reflns_limit_h_min -12
_diffrn_reflns_limit_k_max 17
_diffrn_reflns_limit_k_min -14
_diffrn_reflns_limit_l_max 18
_diffrn_reflns_limit_l_min -18
_diffrn_reflns_number 14455
_diffrn_reflns_point_group_measured_fraction_full 0.978
_diffrn_reflns_point_group_measured_fraction_max 0.978
_diffrn_reflns_theta_full 24.999
_diffrn_reflns_theta_max 24.999
_diffrn_reflns_theta_min 1.454
_diffrn_standards_number 0
_exptl_absorpt_coefficient_mu 0.902
_exptl_absorpt_correction_T_max 0.951
_exptl_absorpt_correction_T_min 0.749
_exptl_absorpt_correction_type multi-scan
_exptl_absorpt_process_details 'REQAB (Rigaku, 1998)'
_exptl_crystal_colour black
_exptl_crystal_density_diffrn 1.581
_exptl_crystal_density_method 'not measured'
_exptl_crystal_description prism
_exptl_crystal_F_000 1012.00
_exptl_crystal_size_max 0.134
_exptl_crystal_size_mid 0.067
_exptl_crystal_size_min 0.056
_refine_diff_density_max 1.63
_refine_diff_density_min -1.70
_refine_ls_extinction_method none
_refine_ls_goodness_of_fit_ref 1.044
_refine_ls_hydrogen_treatment constr
_refine_ls_number_parameters 523
_refine_ls_number_reflns 7474
_refine_ls_number_restraints 132
_refine_ls_R_factor_all 0.1085
_refine_ls_R_factor_gt 0.0894
_refine_ls_shift/su_max 0.000
_refine_ls_structure_factor_coef Fsqd
_refine_ls_weighting_details 'w = 1/[\s^2^(Fo^2^)+(0.1493P)^2^+13.6083P] where P=(Fo^2^+2Fc^2^)/3'
_refine_ls_weighting_scheme calc
_refine_ls_wR_factor_gt 0.2424
_refine_ls_wR_factor_ref 0.2627
_reflns_Friedel_coverage 0.000
_reflns_number_gt 5679
_reflns_number_total 7474
_reflns_threshold_expression F^2^>2.0\s(F^2^)
_cod_data_source_file c8dt01566j2.cif
_cod_data_source_block Ru-35F2-TCNQMe-DCMDCE
_cod_depositor_comments 'Adding full bibliography for 7046784--7046786.cif.'
_cod_original_cell_volume 2167.2(12)
_cod_database_code 7046785

loop_
_space_group_symop_id
_space_group_symop_operation_xyz
1 +X,+Y,+Z
2 -X,-Y,-Z

loop_
_atom_site_label
_atom_site_type_symbol
_atom_site_fract_x
_atom_site_fract_y
_atom_site_fract_z
_atom_site_U_iso_or_equiv
_atom_site_adp_type
_atom_site_occupancy
_atom_site_site_symmetry_order
_atom_site_calc_flag
_atom_site_refinement_flags_posn
_atom_site_refinement_flags_adp
Ru1 Ru 0.49041(8) 0.93058(5) 0.46015(5) 0.0403(3) Uani 1 1 d . .
Ru2 Ru 0.52000(9) 0.53388(5) 0.07170(5) 0.0446(3) Uani 1 1 d . .
Cl1 Cl 0.9055(10) 0.8761(6) 0.2117(6) 0.198(3) Uani 1 1 d . .
Cl2 Cl 0.6392(7) 0.8419(2) 0.2338(4) 0.130(2) Uani 1 1 d . .
F1 F 0.7430(12) 0.6489(7) 0.7890(7) 0.128(3) Uani 1 1 d . U
F2 F 0.8338(12) 0.9362(8) 0.9735(7) 0.131(3) Uani 1 1 d . U
F3 F 1.1005(7) 1.0562(6) 0.3640(5) 0.086(2) Uani 1 1 d . U
F4 F 1.1780(10) 1.3141(8) 0.5772(9) 0.137(3) Uani 1 1 d . U
F5 F 0.6504(8) 0.1601(5) 0.3244(5) 0.075(2) Uani 1 1 d . .
F6 F 0.6453(13) 0.0282(6) 0.0499(6) 0.131(4) Uani 1 1 d . .
F7 F 1.2494(10) 0.7339(12) 0.2187(8) 0.175(6) Uani 1 1 d . .
F8 F 1.1471(7) 0.6135(5) -0.0840(5) 0.0670(17) Uani 1 1 d . .
O1 O 0.5805(9) 0.8798(6) 0.5768(6) 0.065(2) Uani 1 1 d . .
O2 O 0.6066(8) 1.0151(7) 0.6604(4) 0.070(2) Uani 1 1 d . .
O3 O 0.6794(7) 0.9880(5) 0.4522(4) 0.0429(15) Uani 1 1 d . .
O4 O 0.6991(7) 1.1231(5) 0.5316(4) 0.0472(16) Uani 1 1 d . .
O5 O 0.5633(8) 0.4105(4) 0.1232(4) 0.0471(16) Uani 1 1 d . .
O6 O 0.5224(7) 0.3423(4) -0.0176(4) 0.0438(15) Uani 1 1 d . .
O7 O 0.7274(9) 0.5904(5) 0.0914(5) 0.0556(19) Uani 1 1 d . .
O8 O 0.6889(8) 0.5239(5) -0.0491(5) 0.0507(18) Uani 1 1 d . .
N1 N 0.4748(11) 0.7891(6) 0.3904(7) 0.067(3) Uani 1 1 d . .
N2 N 0.5422(9) 0.5922(5) 0.2124(5) 0.048(2) Uani 1 1 d . .
C1 C 0.6163(12) 0.9265(10) 0.6470(10) 0.064(3) Uani 1 1 d . .
C2 C 0.6840(17) 0.8819(12) 0.7357(11) 0.092(3) Uani 1 1 d . U
C3 C 0.6885(18) 0.7870(12) 0.7231(11) 0.097(3) Uani 1 1 d . U
H3 H 0.6550 0.7522 0.6638 0.116 Uiso 1 1 calc R U
C4 C 0.745(2) 0.7469(13) 0.8029(12) 0.103(3) Uani 1 1 d . U
C5 C 0.7944(18) 0.7851(13) 0.8915(11) 0.100(3) Uani 1 1 d . U
H5 H 0.8299 0.7548 0.9445 0.120 Uiso 1 1 calc R U
C6 C 0.7822(19) 0.8768(13) 0.8886(11) 0.100(3) Uani 1 1 d . U
C7 C 0.7255(17) 0.9341(13) 0.8129(11) 0.097(3) Uani 1 1 d . U
H7 H 0.7210 0.9983 0.8207 0.117 Uiso 1 1 calc R U
C8 C 0.7462(10) 1.0713(7) 0.4885(6) 0.042(2) Uani 1 1 d . .
C9 C 0.8829(12) 1.1125(9) 0.4815(8) 0.063(2) Uani 1 1 d . U
C10 C 0.9248(12) 1.0634(10) 0.4231(8) 0.0625(19) Uani 1 1 d . U
H10 H 0.8668 1.0048 0.3870 0.075 Uiso 1 1 calc R U
C11 C 1.0569(13) 1.1050(10) 0.4202(9) 0.071(2) Uani 1 1 d . U
C12 C 1.1411(14) 1.1863(11) 0.4664(10) 0.083(2) Uani 1 1 d . U
H12 H 1.2290 1.2127 0.4615 0.100 Uiso 1 1 calc R U
C13 C 1.0918(14) 1.2314(12) 0.5237(11) 0.089(2) Uani 1 1 d . U
C14 C 0.9694(13) 1.1986(11) 0.5330(10) 0.079(2) Uani 1 1 d . U
H14 H 0.9421 1.2326 0.5733 0.095 Uiso 1 1 calc R U
C15 C 0.5564(11) 0.3423(6) 0.0689(6) 0.045(2) Uani 1 1 d . .
C16 C 0.5873(11) 0.2538(6) 0.1092(6) 0.044(2) Uani 1 1 d . .
C17 C 0.6072(10) 0.2485(6) 0.1996(6) 0.041(2) Uani 1 1 d . .
H17 H 0.6021 0.2997 0.2363 0.049 Uiso 1 1 calc R U
C18 C 0.6350(11) 0.1668(7) 0.2359(7) 0.048(2) Uani 1 1 d . .
C19 C 0.6447(13) 0.0905(8) 0.1872(8) 0.064(3) Uani 1 1 d . .
H19 H 0.6617 0.0343 0.2134 0.076 Uiso 1 1 calc R U
C20 C 0.6281(17) 0.1012(9) 0.0984(10) 0.082(4) Uani 1 1 d . .
C21 C 0.5976(16) 0.1790(8) 0.0573(9) 0.077(4) Uani 1 1 d . .
H21 H 0.5837 0.1818 -0.0056 0.093 Uiso 1 1 calc R U
C22 C 0.7663(12) 0.5722(7) 0.0257(7) 0.051(3) Uani 1 1 d . .
C23 C 0.9199(14) 0.6125(8) 0.0420(8) 0.060(3) Uani 1 1 d . .
C24 C 1.0144(14) 0.6592(11) 0.1247(10) 0.082(4) Uani 1 1 d . .
H24 H 0.9842 0.6730 0.1728 0.099 Uiso 1 1 calc R U
C25 C 1.1500(17) 0.6854(13) 0.1368(11) 0.098(5) Uani 1 1 d . .
C26 C 1.2010(15) 0.6738(10) 0.0678(10) 0.079(4) Uani 1 1 d . .
H26 H 1.2981 0.6945 0.0778 0.095 Uiso 1 1 calc R U
C27 C 1.1027(14) 0.6310(8) -0.0149(8) 0.059(3) Uani 1 1 d . .
C28 C 0.9631(12) 0.5986(7) -0.0307(8) 0.050(3) Uani 1 1 d . .
H28 H 0.8975 0.5677 -0.0891 0.061 Uiso 1 1 calc R U
C29 C 0.4872(13) 0.7146(8) 0.3756(7) 0.057(3) Uani 1 1 d . .
C30 C 0.5064(11) 0.6221(6) 0.3631(7) 0.047(2) Uani 1 1 d . .
C31 C 0.5247(11) 0.6042(6) 0.2796(6) 0.044(2) Uani 1 1 d . .
C32 C 0.5039(11) 0.5598(6) 0.4303(6) 0.043(2) Uani 1 1 d . .
C33 C 0.4678(13) 0.5862(7) 0.5028(8) 0.062(3) Uani 1 1 d . .
H33 H 0.4450 0.6457 0.5044 0.074 Uiso 1 1 calc R U
C34 C 0.5371(15) 0.4687(7) 0.4277(7) 0.065(3) Uani 1 1 d . .
C35 C 0.596(2) 0.4362(10) 0.3594(10) 0.098(5) Uani 1 1 d . .
H35A H 0.5928 0.4814 0.3141 0.117 Uiso 1 1 calc R U
H35B H 0.6929 0.4337 0.3922 0.117 Uiso 1 1 calc R U
H35C H 0.5385 0.3727 0.3281 0.117 Uiso 1 1 calc R U
C36 C 0.7393(17) 0.8117(13) 0.1749(14) 0.125(8) Uani 1 1 d . .
H36A H 0.7387 0.7437 0.1793 0.151 Uiso 1 1 calc R U
H36B H 0.6932 0.8183 0.1092 0.151 Uiso 1 1 calc R U

loop_
_atom_site_aniso_label
_atom_site_aniso_U_11
_atom_site_aniso_U_22
_atom_site_aniso_U_33
_atom_site_aniso_U_23
_atom_site_aniso_U_13
_atom_site_aniso_U_12
Ru1 0.0655(5) 0.0353(4) 0.0438(4) 0.0092(3) 0.0392(4) 0.0270(4)
Ru2 0.0957(7) 0.0372(4) 0.0361(4) 0.0182(3) 0.0478(4) 0.0450(4)
Cl1 0.246(9) 0.157(6) 0.185(7) -0.029(5) 0.104(7) 0.007(6)
Cl2 0.267(6) 0.0474(18) 0.173(4) 0.036(2) 0.184(5) 0.059(3)
F1 0.168(7) 0.102(6) 0.122(6) 0.040(5) 0.039(6) 0.072(6)
F2 0.160(7) 0.151(7) 0.090(5) 0.017(5) 0.036(5) 0.070(6)
F3 0.072(4) 0.131(6) 0.081(4) 0.014(4) 0.052(3) 0.037(4)
F4 0.087(5) 0.135(7) 0.170(8) -0.046(6) 0.054(5) -0.011(5)
F5 0.122(6) 0.073(4) 0.066(4) 0.045(3) 0.053(4) 0.058(4)
F6 0.276(13) 0.080(5) 0.106(6) 0.035(5) 0.100(7) 0.128(7)
F7 0.096(7) 0.306(18) 0.108(8) -0.086(10) 0.036(6) 0.037(9)
F8 0.093(5) 0.071(4) 0.070(4) 0.028(3) 0.055(4) 0.042(4)
O1 0.089(6) 0.079(6) 0.078(6) 0.054(5) 0.062(5) 0.062(5)
O2 0.066(5) 0.120(7) 0.029(3) 0.003(4) 0.034(3) 0.008(5)
O3 0.058(4) 0.043(4) 0.047(4) 0.014(3) 0.034(3) 0.026(3)
O4 0.060(4) 0.041(4) 0.048(4) 0.002(3) 0.030(3) 0.011(3)
O5 0.091(5) 0.041(3) 0.040(3) 0.018(3) 0.045(3) 0.042(3)
O6 0.078(4) 0.043(3) 0.037(3) 0.010(3) 0.038(3) 0.038(3)
O7 0.106(6) 0.055(4) 0.045(4) 0.020(3) 0.054(4) 0.051(4)
O8 0.103(5) 0.041(4) 0.047(4) 0.021(3) 0.055(4) 0.047(4)
N1 0.096(7) 0.043(5) 0.096(7) 0.001(5) 0.078(6) 0.015(5)
N2 0.089(6) 0.040(4) 0.047(5) 0.015(3) 0.050(4) 0.033(4)
C1 0.066(7) 0.077(9) 0.082(9) 0.045(7) 0.046(7) 0.048(7)
C2 0.119(6) 0.116(6) 0.081(5) 0.039(4) 0.060(5) 0.068(5)
C3 0.127(6) 0.113(5) 0.084(5) 0.042(4) 0.053(5) 0.070(5)
C4 0.136(6) 0.113(5) 0.087(4) 0.041(4) 0.049(5) 0.069(5)
C5 0.131(6) 0.120(5) 0.078(4) 0.038(4) 0.050(5) 0.066(5)
C6 0.128(6) 0.125(6) 0.077(4) 0.037(4) 0.053(4) 0.063(5)
C7 0.120(6) 0.124(6) 0.084(4) 0.036(4) 0.059(5) 0.063(5)
C8 0.050(5) 0.061(6) 0.031(4) 0.015(4) 0.023(4) 0.030(5)
C9 0.054(4) 0.081(5) 0.069(4) 0.019(4) 0.037(3) 0.025(3)
C10 0.055(4) 0.084(5) 0.068(4) 0.021(4) 0.037(3) 0.029(3)
C11 0.057(4) 0.095(5) 0.078(4) 0.015(4) 0.042(3) 0.027(3)
C12 0.059(4) 0.102(5) 0.095(5) 0.006(4) 0.041(4) 0.015(4)
C13 0.061(4) 0.103(5) 0.103(5) -0.007(4) 0.039(4) 0.011(4)
C14 0.061(4) 0.094(5) 0.088(5) 0.004(4) 0.038(4) 0.015(4)
C15 0.084(7) 0.035(5) 0.044(5) 0.010(4) 0.045(5) 0.032(5)
C16 0.078(7) 0.034(5) 0.045(5) 0.017(4) 0.040(5) 0.032(5)
C17 0.059(6) 0.038(5) 0.042(5) 0.014(4) 0.029(4) 0.026(4)
C18 0.063(6) 0.050(6) 0.053(6) 0.026(5) 0.033(5) 0.032(5)
C19 0.097(9) 0.047(6) 0.077(8) 0.036(6) 0.049(7) 0.046(6)
C20 0.151(13) 0.050(7) 0.085(9) 0.018(6) 0.067(9) 0.066(8)
C21 0.148(13) 0.060(7) 0.068(7) 0.023(6) 0.067(8) 0.066(8)
C22 0.100(8) 0.042(5) 0.051(6) 0.023(5) 0.052(6) 0.052(6)
C23 0.101(9) 0.051(6) 0.065(7) 0.020(5) 0.052(7) 0.054(6)
C24 0.083(9) 0.111(11) 0.079(9) -0.007(8) 0.050(8) 0.044(8)
C25 0.090(10) 0.129(14) 0.077(10) -0.029(9) 0.037(8) 0.029(10)
C26 0.092(10) 0.084(9) 0.084(10) 0.001(8) 0.046(8) 0.043(8)
C27 0.096(9) 0.052(6) 0.059(7) 0.015(5) 0.050(6) 0.042(6)
C28 0.080(7) 0.034(5) 0.067(6) 0.019(4) 0.050(6) 0.032(5)
C29 0.095(8) 0.056(6) 0.049(6) 0.004(5) 0.057(6) 0.025(6)
C30 0.074(7) 0.032(5) 0.056(6) 0.000(4) 0.051(5) 0.013(5)
C31 0.079(7) 0.031(5) 0.043(5) 0.007(4) 0.042(5) 0.024(5)
C32 0.069(6) 0.034(5) 0.042(5) 0.002(4) 0.043(5) 0.007(4)
C33 0.122(10) 0.031(5) 0.067(7) 0.004(5) 0.075(7) 0.023(6)
C34 0.138(11) 0.044(6) 0.053(6) 0.009(5) 0.074(7) 0.034(6)
C35 0.196(16) 0.081(9) 0.092(10) 0.040(8) 0.109(11) 0.086(10)
C36 0.095(11) 0.111(14) 0.149(17) -0.074(13) 0.062(11) -0.030(10)

loop_
_atom_type_symbol
_atom_type_description
_atom_type_scat_dispersion_real
_atom_type_scat_dispersion_imag
_atom_type_scat_source
C C 0.0033 0.0016
;
International Tables for Crystallography
(Vol. C, Tables 4.2.6.8 and 6.1.1.4)
;
H H 0.0000 0.0000
;
International Tables for Crystallography
(Vol. C, Table 6.1.1.4)
;
N N 0.0061 0.0033
;
International Tables for Crystallography
(Vol. C, Tables 4.2.6.8 and 6.1.1.4)
;
O O 0.0106 0.0060
;
International Tables for Crystallography
(Vol. C, Tables 4.2.6.8 and 6.1.1.4)
;
Ru Ru -1.2594 0.8363
;
International Tables for Crystallography
(Vol. C, Tables 4.2.6.8 and 6.1.1.4)
;
F F 0.0171 0.0103
;
International Tables for Crystallography
(Vol. C, Tables 4.2.6.8 and 6.1.1.4)
;
Cl Cl 0.1484 0.1585
;
International Tables for Crystallography
(Vol. C, Tables 4.2.6.8 and 6.1.1.4)
;

loop_
_geom_angle_atom_site_label_1
_geom_angle_atom_site_label_2
_geom_angle_atom_site_label_3
_geom_angle
_geom_angle_site_symmetry_1
_geom_angle_site_symmetry_3
O1 Ru1 O4 89.3(3) . 2_676
O1 Ru1 O3 91.5(3) . .
O4 Ru1 O3 178.4(2) 2_676 .
O1 Ru1 O2 178.7(3) . 2_676
O4 Ru1 O2 89.8(3) 2_676 2_676
O3 Ru1 O2 89.4(3) . 2_676
O1 Ru1 N1 85.7(4) . .
O4 Ru1 N1 89.7(3) 2_676 .
O3 Ru1 N1 91.8(3) . .
O2 Ru1 N1 95.2(4) 2_676 .
O1 Ru1 Ru1 90.5(3) . 2_676
O4 Ru1 Ru1 89.34(18) 2_676 2_676
O3 Ru1 Ru1 89.22(19) . 2_676
O2 Ru1 Ru1 88.5(3) 2_676 2_676
N1 Ru1 Ru1 176.1(3) . 2_676
O7 Ru2 O8 178.8(2) . 2_665
O7 Ru2 O5 91.2(3) . .
O8 Ru2 O5 88.8(3) 2_665 .
O7 Ru2 O6 88.2(3) . 2_665
O8 Ru2 O6 91.7(3) 2_665 2_665
O5 Ru2 O6 178.9(2) . 2_665
O7 Ru2 N2 94.8(3) . .
O8 Ru2 N2 86.4(3) 2_665 .
O5 Ru2 N2 89.2(2) . .
O6 Ru2 N2 91.8(2) 2_665 .
O7 Ru2 Ru2 89.87(18) . 2_665
O8 Ru2 Ru2 88.94(18) 2_665 2_665
O5 Ru2 Ru2 89.25(17) . 2_665
O6 Ru2 Ru2 89.75(16) 2_665 2_665
N2 Ru2 Ru2 175.1(2) . 2_665
C1 O1 Ru1 120.1(7) . .
C1 O2 Ru1 113.8(7) . 2_676
C8 O3 Ru1 120.0(6) . .
C8 O4 Ru1 119.2(6) . 2_676
C15 O5 Ru2 118.9(6) . .
C15 O6 Ru2 117.1(5) . 2_665
C22 O7 Ru2 117.2(8) . .
C22 O8 Ru2 118.7(6) . 2_665
C29 N1 Ru1 163.5(11) . .
C31 N2 Ru2 163.3(8) . .
O1 C1 O2 127.0(11) . .
O1 C1 C2 117.5(12) . .
O2 C1 C2 115.5(13) . .
C7 C2 C3 126.4(15) . .
C7 C2 C1 117.4(15) . .
C3 C2 C1 116.2(14) . .
C4 C3 C2 115.7(16) . .
C4 C3 H3 122.2 . .
C2 C3 H3 122.2 . .
C5 C4 C3 129.8(17) . .
C5 C4 F1 115.1(14) . .
C3 C4 F1 115.0(16) . .
C4 C5 C6 105.1(14) . .
C4 C5 H5 127.4 . .
C6 C5 H5 127.4 . .
C5 C6 F2 117.4(14) . .
C5 C6 C7 134.3(17) . .
F2 C6 C7 108.3(14) . .
C2 C7 C6 108.6(16) . .
C2 C7 H7 125.7 . .
C6 C7 H7 125.7 . .
O3 C8 O4 122.2(9) . .
O3 C8 C9 119.4(9) . .
O4 C8 C9 118.4(10) . .
C14 C9 C10 120.5(11) . .
C14 C9 C8 120.6(11) . .
C10 C9 C8 118.9(11) . .
C9 C10 C11 116.5(12) . .
C9 C10 H10 121.7 . .
C11 C10 H10 121.7 . .
C12 C11 F3 117.8(11) . .
C12 C11 C10 125.1(12) . .
F3 C11 C10 117.0(12) . .
C11 C12 C13 115.0(12) . .
C11 C12 H12 122.5 . .
C13 C12 H12 122.5 . .
C14 C13 F4 116.9(14) . .
C14 C13 C12 125.3(15) . .
F4 C13 C12 117.7(12) . .
C13 C14 C9 117.5(13) . .
C13 C14 H14 121.3 . .
C9 C14 H14 121.3 . .
O5 C15 O6 125.0(8) . .
O5 C15 C16 117.1(8) . .
O6 C15 C16 117.9(7) . .
C17 C16 C21 120.0(9) . .
C17 C16 C15 118.5(8) . .
C21 C16 C15 121.5(8) . .
C16 C17 C18 118.1(9) . .
C16 C17 H17 120.9 . .
C18 C17 H17 120.9 . .
F5 C18 C19 117.7(8) . .
F5 C18 C17 118.2(9) . .
C19 C18 C17 124.0(9) . .
C20 C19 C18 115.1(9) . .
C20 C19 H19 122.4 . .
C18 C19 H19 122.4 . .
C19 C20 C21 124.1(10) . .
C19 C20 F6 116.1(10) . .
C21 C20 F6 119.8(11) . .
C20 C21 C16 118.6(11) . .
C20 C21 H21 120.7 . .
C16 C21 H21 120.7 . .
O8 C22 O7 125.4(11) . .
O8 C22 C23 118.1(8) . .
O7 C22 C23 116.5(10) . .
C24 C23 C28 120.5(12) . .
C24 C23 C22 121.9(10) . .
C28 C23 C22 117.6(11) . .
C25 C24 C23 118.7(12) . .
C25 C24 H24 120.7 . .
C23 C24 H24 120.7 . .
C24 C25 F7 120.9(13) . .
C24 C25 C26 123.9(14) . .
F7 C25 C26 115.0(14) . .
C27 C26 C25 115.5(13) . .
C27 C26 H26 122.3 . .
C25 C26 H26 122.3 . .
C26 C27 C28 123.5(11) . .
C26 C27 F8 118.2(11) . .
C28 C27 F8 118.2(11) . .
C27 C28 C23 117.7(11) . .
C27 C28 H28 121.2 . .
C23 C28 H28 121.2 . .
N1 C29 C30 176.6(13) . .
C32 C30 C31 127.8(8) . .
C32 C30 C29 119.6(8) . .
C31 C30 C29 112.5(8) . .
N2 C31 C30 178.0(11) . .
C33 C32 C30 119.3(9) . .
C33 C32 C34 117.7(8) . .
C30 C32 C34 123.0(8) . .
C34 C33 C32 124.1(9) 2_666 .
C34 C33 H33 118.0 2_666 .
C32 C33 H33 118.0 . .
C33 C34 C32 118.2(8) 2_666 .
C33 C34 C35 118.1(10) 2_666 .
C32 C34 C35 123.2(9) . .
C34 C35 H35A 109.5 . .
C34 C35 H35B 109.5 . .
H35A C35 H35B 109.5 . .
C34 C35 H35C 109.5 . .
H35A C35 H35C 109.5 . .
H35B C35 H35C 109.5 . .
Cl1 C36 Cl2 115.4(9) . .
Cl1 C36 H36A 108.4 . .
Cl2 C36 H36A 108.4 . .
Cl1 C36 H36B 108.4 . .
Cl2 C36 H36B 108.4 . .
H36A C36 H36B 107.5 . .

loop_
_geom_bond_atom_site_label_1
_geom_bond_atom_site_label_2
_geom_bond_distance
_geom_bond_site_symmetry_2
Ru1 O1 1.991(7) .
Ru1 O4 2.021(7) 2_676
Ru1 O3 2.024(6) .
Ru1 O2 2.081(8) 2_676
Ru1 N1 2.241(9) .
Ru1 Ru1 2.2682(15) 2_676
Ru2 O7 2.055(8) .
Ru2 O8 2.062(8) 2_665
Ru2 O5 2.065(6) .
Ru2 O6 2.083(6) 2_665
Ru2 N2 2.256(7) .
Ru2 Ru2 2.2846(15) 2_665
Cl1 C36 1.664(16) .
Cl2 C36 1.746(16) .
F1 C4 1.425(19) .
F2 C6 1.421(19) .
F3 C11 1.376(14) .
F4 C13 1.366(17) .
F5 C18 1.350(11) .
F6 C20 1.368(12) .
F7 C25 1.377(17) .
F8 C27 1.365(11) .
O1 C1 1.166(16) .
O2 C1 1.329(15) .
O2 Ru1 2.081(8) 2_676
O3 C8 1.250(12) .
O4 C8 1.283(11) .
O4 Ru1 2.021(7) 2_676
O5 C15 1.258(10) .
O6 C15 1.277(11) .
O6 Ru2 2.083(6) 2_665
O7 C22 1.281(11) .
O8 C22 1.242(13) .
O8 Ru2 2.062(8) 2_665
N1 C29 1.144(13) .
N2 C31 1.149(11) .
C1 C2 1.559(18) .
C2 C7 1.28(2) .
C2 C3 1.40(2) .
C3 C4 1.39(2) .
C3 H3 0.9500 .
C4 C5 1.35(2) .
C5 C6 1.37(2) .
C5 H5 0.9500 .
C6 C7 1.50(2) .
C7 H7 0.9500 .
C8 C9 1.472(14) .
C9 C14 1.392(18) .
C9 C10 1.392(16) .
C10 C11 1.402(16) .
C10 H10 0.9500 .
C11 C12 1.310(19) .
C12 C13 1.400(19) .
C12 H12 0.9500 .
C13 C14 1.329(18) .
C14 H14 0.9500 .
C15 C16 1.499(12) .
C16 C17 1.367(12) .
C16 C21 1.386(13) .
C17 C18 1.377(12) .
C17 H17 0.9500 .
C18 C19 1.370(15) .
C19 C20 1.360(17) .
C19 H19 0.9500 .
C20 C21 1.363(16) .
C21 H21 0.9500 .
C22 C23 1.512(16) .
C23 C24 1.362(18) .
C23 C28 1.396(13) .
C24 C25 1.333(19) .
C24 H24 0.9500 .
C25 C26 1.392(19) .
C26 C27 1.358(18) .
C26 H26 0.9500 .
C27 C28 1.364(16) .
C28 H28 0.9500 .
C29 C30 1.420(13) .
C30 C32 1.414(13) .
C30 C31 1.417(12) .
C32 C33 1.391(12) .
C32 C34 1.445(13) .
C33 C34 1.380(14) 2_666
C33 H33 0.9500 .
C34 C33 1.380(14) 2_666
C34 C35 1.525(13) .
C35 H35A 0.9800 .
C35 H35B 0.9800 .
C35 H35C 0.9800 .
C36 H36A 0.9900 .
C36 H36B 0.9900 .

loop_
_geom_torsion_atom_site_label_1
_geom_torsion_atom_site_label_2
_geom_torsion_atom_site_label_3
_geom_torsion_atom_site_label_4
_geom_torsion
_geom_torsion_site_symmetry_1
_geom_torsion_site_symmetry_4
Ru1 O1 C1 O2 -1.3(17) . .
Ru1 O1 C1 C2 179.1(8) . .
Ru1 O2 C1 O1 2.2(16) 2_676 .
Ru1 O2 C1 C2 -178.1(8) 2_676 .
O1 C1 C2 C7 178.9(14) . .
O2 C1 C2 C7 -1(2) . .
O1 C1 C2 C3 -3(2) . .
O2 C1 C2 C3 176.8(12) . .
C7 C2 C3 C4 -1(3) . .
C1 C2 C3 C4 -178.1(14) . .
C2 C3 C4 C5 1(3) . .
C2 C3 C4 F1 177.3(14) . .
C3 C4 C5 C6 -2(3) . .
F1 C4 C5 C6 -177.8(14) . .
C4 C5 C6 F2 -176.8(15) . .
C4 C5 C6 C7 2(3) . .
C3 C2 C7 C6 1(3) . .
C1 C2 C7 C6 178.1(13) . .
C5 C6 C7 C2 -2(3) . .
F2 C6 C7 C2 177.4(14) . .
Ru1 O3 C8 O4 0.0(11) . .
Ru1 O3 C8 C9 -179.5(7) . .
Ru1 O4 C8 O3 -0.9(11) 2_676 .
Ru1 O4 C8 C9 178.6(7) 2_676 .
O3 C8 C9 C14 -169.8(11) . .
O4 C8 C9 C14 10.7(16) . .
O3 C8 C9 C10 9.6(15) . .
O4 C8 C9 C10 -169.9(10) . .
C14 C9 C10 C11 0.5(18) . .
C8 C9 C10 C11 -178.9(10) . .
C9 C10 C11 C12 -1(2) . .
C9 C10 C11 F3 178.9(11) . .
F3 C11 C12 C13 -178.8(13) . .
C10 C11 C12 C13 2(2) . .
C11 C12 C13 C14 -1(3) . .
C11 C12 C13 F4 176.8(15) . .
F4 C13 C14 C9 -177.6(14) . .
C12 C13 C14 C9 0(3) . .
C10 C9 C14 C13 0(2) . .
C8 C9 C14 C13 179.6(13) . .
Ru2 O5 C15 O6 -1.0(14) . .
Ru2 O5 C15 C16 -179.4(7) . .
Ru2 O6 C15 O5 1.5(14) 2_665 .
Ru2 O6 C15 C16 180.0(7) 2_665 .
O5 C15 C16 C17 6.3(15) . .
O6 C15 C16 C17 -172.3(9) . .
O5 C15 C16 C21 -172.8(11) . .
O6 C15 C16 C21 8.6(16) . .
C21 C16 C17 C18 -1.1(17) . .
C15 C16 C17 C18 179.8(9) . .
C16 C17 C18 F5 -177.9(9) . .
C16 C17 C18 C19 0.3(17) . .
F5 C18 C19 C20 179.9(11) . .
C17 C18 C19 C20 1.6(19) . .
C18 C19 C20 C21 -3(2) . .
C18 C19 C20 F6 176.4(12) . .
C19 C20 C21 C16 2(2) . .
F6 C20 C21 C16 -177.0(13) . .
C17 C16 C21 C20 0(2) . .
C15 C16 C21 C20 179.0(12) . .
Ru2 O8 C22 O7 -0.4(11) 2_665 .
Ru2 O8 C22 C23 178.8(6) 2_665 .
Ru2 O7 C22 O8 0.5(11) . .
Ru2 O7 C22 C23 -178.7(6) . .
O8 C22 C23 C24 -174.3(11) . .
O7 C22 C23 C24 4.9(14) . .
O8 C22 C23 C28 4.6(12) . .
O7 C22 C23 C28 -176.1(8) . .
C28 C23 C24 C25 -5(2) . .
C22 C23 C24 C25 174.1(14) . .
C23 C24 C25 F7 179.2(16) . .
C23 C24 C25 C26 5(3) . .
C24 C25 C26 C27 -2(3) . .
F7 C25 C26 C27 -176.3(14) . .
C25 C26 C27 C28 -2(2) . .
C25 C26 C27 F8 -176.8(12) . .
C26 C27 C28 C23 1.4(16) . .
F8 C27 C28 C23 176.6(8) . .
C24 C23 C28 C27 1.8(15) . .
C22 C23 C28 C27 -177.1(8) . .
C31 C30 C32 C33 -172.3(11) . .
C29 C30 C32 C33 6.8(16) . .
C31 C30 C32 C34 7.6(18) . .
C29 C30 C32 C34 -173.3(11) . .
C30 C32 C33 C34 -179.5(12) . 2_666
C34 C32 C33 C34 1(2) . 2_666
C33 C32 C34 C33 -1(2) . 2_666
C30 C32 C34 C33 179.6(11) . 2_666
C33 C32 C34 C35 -172.2(13) . .
C30 C32 C34 C35 8(2) . .
